data_7718426
loop_
_publ_author_name
'Liu, Yichen'
'Zhao, Zhongqin'
'Xin, Rui'
'Li, Duqingcuo'
'Dong, Xiuyan'
'Kushwaha, Aparna'
'Khalid Parvez, Mohammad'
'Al-Dosari, Mohammed S'
'Kumar, Abhinav'
'Huang, Yong'

_publ_section_title
;
 Electrochemical sensing properties of cobalt-based coordination polymers
 for trace L-tryptophan in milk.
;
_journal_issue 16
_journal_name_full 'Dalton transactions (Cambridge, England : 2003)'
_journal_page_first 6472
_journal_page_last 6485
_journal_paper_doi 10.1039/d5dt00116a
_journal_volume 54
_journal_year 2025
_chemical_formula_moiety '[Co3 (H2 O)8 (C12 H5 N2 O6)2], 6H2 O'
_chemical_formula_sum 'C24 H38 Co3 N4 O26'
_chemical_formula_weight 975.37
_space_group_crystal_system monoclinic
_space_group_IT_number 14
_space_group_name_Hall '-P 2ybc'
_space_group_name_H-M_alt 'P 1 21/c 1'
_atom_sites_solution_hydrogens mixed
_audit_creation_method SHELXL-2019/3
_audit_update_record
;
2025-03-06 deposited with the CCDC.	2025-03-10 downloaded from the CCDC.
;
_cell_angle_alpha 90
_cell_angle_beta 96.2301(10)
_cell_angle_gamma 90
_cell_formula_units_Z 2
_cell_length_a 7.3877(2)
_cell_length_b 16.7147(4)
_cell_length_c 14.2730(3)
_cell_measurement_reflns_used 5547
_cell_measurement_temperature 293(2)
_cell_measurement_theta_max 25.43
_cell_measurement_theta_min 2.77
_cell_volume 1752.07(7)
_computing_cell_refinement 'SAINT V8.40B (?, 2016)'
_computing_data_collection 'SAINT V8.40B (?, 2016)'
_computing_data_reduction 'SAINT V8.40B (?, 2016)'
_computing_molecular_graphics 'Olex2 1.5 (Dolomanov et al., 2009)'
_computing_publication_material 'Olex2 1.5 (Dolomanov et al., 2009)'
_computing_structure_refinement 'SHELXL-2019/2 (Sheldrick, 2019)'
_computing_structure_solution 'SHELXL-2019/2 (Sheldrick, 2019)'
_diffrn_ambient_temperature 293(2)
_diffrn_measured_fraction_theta_full 0.999
_diffrn_measured_fraction_theta_max 0.998
_diffrn_measurement_device_type 'Bruker APEX-II CCD'
_diffrn_radiation_type MoK\a
_diffrn_radiation_wavelength 0.71073
_diffrn_reflns_av_R_equivalents 0.0675
_diffrn_reflns_av_unetI/netI 0.0414
_diffrn_reflns_Laue_measured_fraction_full 0.999
_diffrn_reflns_Laue_measured_fraction_max 0.998
_diffrn_reflns_limit_h_max 9
_diffrn_reflns_limit_h_min -9
_diffrn_reflns_limit_k_max 22
_diffrn_reflns_limit_k_min -22
_diffrn_reflns_limit_l_max 19
_diffrn_reflns_limit_l_min -2
_diffrn_reflns_number 38955
_diffrn_reflns_point_group_measured_fraction_full 0.999
_diffrn_reflns_point_group_measured_fraction_max 0.998
_diffrn_reflns_theta_full 25.242
_diffrn_reflns_theta_max 28.367
_diffrn_reflns_theta_min 2.774
_exptl_absorpt_coefficient_mu 1.513
_exptl_absorpt_correction_type multi-scan
_exptl_absorpt_process_details
;
SADABS-2016/2 (Bruker,2016/2) was used for absorption correction.
wR2(int) was 0.1365 before and 0.0709 after correction.
The Ratio of minimum to maximum transmission is 0.4547.
The \l/2 correction factor is Not present.
;
_exptl_crystal_colour blue
_exptl_crystal_density_diffrn 1.849
_exptl_crystal_description prism
_exptl_crystal_F_000 998
_exptl_crystal_size_max 0.120
_exptl_crystal_size_mid 0.110
_exptl_crystal_size_min 0.100
_exptl_transmission_factor_max 0.7457
_exptl_transmission_factor_min 0.6805
_refine_diff_density_max 1.242
_refine_diff_density_min -0.539
_refine_diff_density_rms 0.128
_refine_ls_extinction_method none
_refine_ls_goodness_of_fit_ref 1.140
_refine_ls_hydrogen_treatment constr
_refine_ls_matrix_type full
_refine_ls_number_parameters 260
_refine_ls_number_reflns 4363
_refine_ls_number_restraints 1
_refine_ls_restrained_S_all 1.140
_refine_ls_R_factor_all 0.0934
_refine_ls_R_factor_gt 0.0635
_refine_ls_shift/su_max 0.001
_refine_ls_shift/su_mean 0.001
_refine_ls_structure_factor_coef Fsqd
_refine_ls_weighting_details 'w=1/[\s^2^(Fo^2^)+(0.0614P)^2^+8.9409P] where P=(Fo^2^+2Fc^2^)/3'
_refine_ls_weighting_scheme calc
_refine_ls_wR_factor_gt 0.1699
_refine_ls_wR_factor_ref 0.1855
_reflns_number_gt 3191
_reflns_number_total 4363
_reflns_threshold_expression 'I > 2\s(I)'
_cod_data_source_file d5dt00116a2.cif
_cod_data_source_block Dongxy110
_cod_depositor_comments 'Adding full bibliography for 7718426.cif.'
_cod_original_sg_symbol_H-M 'P 21/c'
_cod_database_code 7718426
_shelx_shelxl_version_number 2019/3
_shelx_estimated_absorpt_t_min 0.839
_shelx_estimated_absorpt_t_max 0.863

loop_
_space_group_symop_operation_xyz
'x, y, z'
'-x, y+1/2, -z+1/2'
'-x, -y, -z'
'x, -y-1/2, z-1/2'

loop_
_atom_site_label
_atom_site_type_symbol
_atom_site_fract_x
_atom_site_fract_y
_atom_site_fract_z
_atom_site_U_iso_or_equiv
_atom_site_adp_type
_atom_site_occupancy
_atom_site_site_symmetry_order
_atom_site_calc_flag
_atom_site_refinement_flags_posn
_atom_site_refinement_flags_adp
_atom_site_refinement_flags_occupancy
_atom_site_disorder_assembly
_atom_site_disorder_group
Co1 Co 0.500000 0.500000 0.500000 0.0243(3) Uani 1 2 d S . P . .
Co2 Co 0.42229(11) 0.27362(4) 0.17947(5) 0.0262(2) Uani 1 1 d . . . . .
O1 O 0.4937(7) 0.3101(2) 0.3147(3) 0.0358(10) Uani 1 1 d . . . . .
O2 O 0.5554(7) 0.4088(2) 0.4142(3) 0.0367(10) Uani 1 1 d . . . . .
O3 O 0.5001(7) 0.5832(2) 0.3954(2) 0.0350(10) Uani 1 1 d . . . . .
O4 O 0.5148(7) 0.6545(2) 0.2667(3) 0.0346(10) Uani 1 1 d . . . . .
O5 O 0.0363(9) 0.4987(3) -0.3322(3) 0.0575(15) Uani 1 1 d . . . . .
O6 O -0.0330(8) 0.3725(3) -0.3105(3) 0.0506(13) Uani 1 1 d . . . . .
O1W O 0.7832(7) 0.5225(3) 0.5186(3) 0.0489(12) Uani 1 1 d . . . . .
H11 H 0.833218 0.510279 0.572345 0.073 Uiso 1 1 d R U . . .
H12 H 0.823568 0.497089 0.474505 0.073 Uiso 1 1 d R U . . .
O2W O 0.3783(7) 0.2313(2) 0.0426(3) 0.0397(11) Uani 1 1 d . . . . .
H21 H 0.408920 0.182849 0.045373 0.060 Uiso 1 1 d R U . . .
H22 H 0.444730 0.253049 0.005843 0.060 Uiso 1 1 d R U . . .
O3W O 0.1540(7) 0.2614(3) 0.1977(3) 0.0438(11) Uani 1 1 d . . . . .
H31 H 0.117664 0.213799 0.192161 0.066 Uiso 1 1 d R U . . .
H32 H 0.143044 0.280719 0.251091 0.066 Uiso 1 1 d R U . . .
O4W O 0.7016(7) 0.2854(3) 0.1606(4) 0.0507(13) Uani 1 1 d . . . . .
H41 H 0.762312 0.301723 0.210068 0.076 Uiso 1 1 d R U . . .
H42 H 0.738182 0.240473 0.144158 0.076 Uiso 1 1 d R U . . .
O5W O 0.6375(8) 0.3109(3) -0.0685(3) 0.0519(14) Uani 1 1 d . . . . .
H51 H 0.648987 0.279088 -0.113065 0.078 Uiso 1 1 d R U . . .
H52 H 0.736877 0.309098 -0.033925 0.078 Uiso 1 1 d R U . . .
O6W O 0.8515(9) 0.1805(3) 0.0093(4) 0.0716(18) Uani 1 1 d . . . . .
H61 H 0.764905 0.152640 -0.016012 0.107 Uiso 1 1 d R U . . .
H62 H 0.882625 0.162430 0.063568 0.107 Uiso 1 1 d R U . . .
O7W O 0.9536(8) 0.1605(3) -0.1831(4) 0.0583(14) Uani 1 1 d . . . . .
H71 H 0.953832 0.110275 -0.180305 0.087 Uiso 1 1 d R U . . .
H72 H 0.922862 0.179885 -0.132905 0.087 Uiso 1 1 d R U . . .
N1 N 0.3731(7) 0.4034(3) 0.1700(3) 0.0257(10) Uani 1 1 d . . . . .
N2 N 0.3628(7) 0.5343(3) 0.1540(3) 0.0266(10) Uani 1 1 d D . . . .
H2 H 0.345395 0.581656 0.127511 0.032 Uiso 1 1 calc DR U . . .
C1 C 0.4985(8) 0.3843(3) 0.3342(3) 0.0255(11) Uani 1 1 d . . . . .
C2 C 0.4338(8) 0.4389(3) 0.2557(3) 0.0238(11) Uani 1 1 d . . . . .
C3 C 0.4311(8) 0.5211(3) 0.2457(3) 0.0231(10) Uani 1 1 d . . . . .
C4 C 0.4862(8) 0.5910(3) 0.3077(4) 0.0255(11) Uani 1 1 d . . . . .
C5 C 0.3265(8) 0.4637(3) 0.1107(3) 0.0249(11) Uani 1 1 d . . . . .
C6 C 0.2478(8) 0.4570(3) 0.0110(4) 0.0272(11) Uani 1 1 d . . . . .
C7 C 0.2578(9) 0.5209(3) -0.0499(4) 0.0339(13) Uani 1 1 d . . . . .
H7 H 0.313372 0.568333 -0.028143 0.041 Uiso 1 1 calc R U . . .
C8 C 0.1855(9) 0.5144(4) -0.1429(4) 0.0351(13) Uani 1 1 d . . . . .
H8 H 0.192570 0.557902 -0.182915 0.042 Uiso 1 1 calc R U . . .
C9 C 0.1026(8) 0.4448(4) -0.1781(4) 0.0293(12) Uani 1 1 d . . . . .
C10 C 0.0882(9) 0.3817(4) -0.1157(4) 0.0356(13) Uani 1 1 d . . . . .
H10 H 0.031221 0.334629 -0.137431 0.043 Uiso 1 1 calc R U . . .
C11 C 0.1570(9) 0.3878(4) -0.0223(4) 0.0345(13) Uani 1 1 d . . . . .
H11A H 0.142781 0.345621 0.018742 0.041 Uiso 1 1 calc R U . . .
C12 C 0.0303(9) 0.4380(4) -0.2828(4) 0.0334(13) Uani 1 1 d . . . . .

loop_
_atom_site_aniso_label
_atom_site_aniso_U_11
_atom_site_aniso_U_22
_atom_site_aniso_U_33
_atom_site_aniso_U_23
_atom_site_aniso_U_13
_atom_site_aniso_U_12
Co1 0.0389(6) 0.0189(5) 0.0147(4) 0.0000(4) 0.0006(4) -0.0008(4)
Co2 0.0389(4) 0.0192(3) 0.0203(3) -0.0024(3) 0.0014(3) 0.0012(3)
O1 0.066(3) 0.0181(18) 0.0208(18) -0.0014(14) -0.0048(19) 0.0050(19)
O2 0.064(3) 0.0251(19) 0.0184(18) -0.0017(15) -0.0052(18) 0.012(2)
O3 0.067(3) 0.0225(18) 0.0149(17) 0.0018(14) -0.0003(18) -0.0071(19)
O4 0.064(3) 0.0204(18) 0.0184(17) 0.0017(14) 0.0012(18) -0.0110(19)
O5 0.085(4) 0.053(3) 0.030(2) 0.005(2) -0.016(2) -0.003(3)
O6 0.073(4) 0.039(2) 0.035(2) -0.008(2) -0.020(2) 0.010(2)
O1W 0.037(3) 0.072(3) 0.036(2) 0.003(2) -0.002(2) -0.002(2)
O2W 0.065(3) 0.030(2) 0.0237(19) 0.0007(17) 0.0041(19) 0.009(2)
O3W 0.044(3) 0.036(2) 0.055(3) -0.006(2) 0.017(2) -0.008(2)
O4W 0.038(3) 0.048(3) 0.066(3) -0.019(2) 0.007(2) 0.001(2)
O5W 0.087(4) 0.033(2) 0.033(2) -0.0017(19) -0.010(2) -0.009(2)
O6W 0.101(5) 0.053(3) 0.055(3) 0.010(3) -0.019(3) -0.003(3)
O7W 0.075(4) 0.050(3) 0.052(3) 0.007(2) 0.013(3) -0.002(3)
N1 0.036(3) 0.022(2) 0.018(2) 0.0013(16) 0.0008(18) 0.0014(18)
N2 0.041(3) 0.022(2) 0.0152(19) 0.0026(16) -0.0010(18) 0.0004(19)
C1 0.040(3) 0.018(2) 0.019(2) 0.0014(18) 0.003(2) 0.002(2)
C2 0.037(3) 0.018(2) 0.016(2) -0.0020(18) 0.003(2) 0.000(2)
C3 0.032(3) 0.020(2) 0.017(2) 0.0011(18) 0.001(2) 0.001(2)
C4 0.036(3) 0.018(2) 0.023(2) 0.0007(19) 0.003(2) 0.002(2)
C5 0.037(3) 0.021(2) 0.017(2) 0.0013(18) 0.003(2) 0.003(2)
C6 0.037(3) 0.026(3) 0.019(2) 0.000(2) 0.002(2) 0.001(2)
C7 0.046(4) 0.025(3) 0.030(3) 0.000(2) 0.000(3) -0.003(2)
C8 0.049(4) 0.031(3) 0.025(3) 0.008(2) 0.001(3) 0.002(3)
C9 0.029(3) 0.033(3) 0.024(3) 0.000(2) 0.000(2) 0.001(2)
C10 0.047(4) 0.031(3) 0.028(3) 0.000(2) -0.003(3) 0.001(3)
C11 0.048(4) 0.027(3) 0.028(3) 0.005(2) 0.000(3) -0.003(3)
C12 0.034(3) 0.032(3) 0.031(3) -0.002(2) -0.010(2) 0.009(3)

loop_
_atom_type_symbol
_atom_type_description
_atom_type_scat_dispersion_real
_atom_type_scat_dispersion_imag
_atom_type_scat_source
C C 0.0033 0.0016 'International Tables Vol C Tables 4.2.6.8 and 6.1.1.4'
H H 0.0000 0.0000 'International Tables Vol C Tables 4.2.6.8 and 6.1.1.4'
N N 0.0061 0.0033 'International Tables Vol C Tables 4.2.6.8 and 6.1.1.4'
O O 0.0106 0.0060 'International Tables Vol C Tables 4.2.6.8 and 6.1.1.4'
Co Co 0.3494 0.9721 'International Tables Vol C Tables 4.2.6.8 and 6.1.1.4'

loop_
_geom_angle_atom_site_label_1
_geom_angle_atom_site_label_2
_geom_angle_atom_site_label_3
_geom_angle
_geom_angle_site_symmetry_1
_geom_angle_site_symmetry_3
_geom_angle_publ_flag
O2 Co1 O2 180.0 . 3_666 ?
O2 Co1 O3 86.87(15) . 3_666 ?
O2 Co1 O3 93.13(15) 3_666 3_666 ?
O2 Co1 O3 93.13(15) . . ?
O2 Co1 O3 86.87(15) 3_666 . ?
O3 Co1 O3 180.0 3_666 . ?
O2 Co1 O1W 87.0(2) . . ?
O2 Co1 O1W 93.0(2) 3_666 . ?
O3 Co1 O1W 96.22(19) 3_666 . ?
O3 Co1 O1W 83.78(19) . . ?
O2 Co1 O1W 93.0(2) . 3_666 ?
O2 Co1 O1W 87.0(2) 3_666 3_666 ?
O3 Co1 O1W 83.78(19) 3_666 3_666 ?
O3 Co1 O1W 96.22(19) . 3_666 ?
O1W Co1 O1W 180.00(5) . 3_666 ?
O3W Co2 O1 93.7(2) . . ?
O3W Co2 O2W 91.8(2) . . ?
O1 Co2 O2W 173.68(19) . . ?
O3W Co2 O4W 179.6(2) . . ?
O1 Co2 O4W 86.4(2) . . ?
O2W Co2 O4W 88.1(2) . . ?
O3W Co2 O4 92.11(19) . 2_645 ?
O1 Co2 O4 85.17(15) . 2_645 ?
O2W Co2 O4 91.48(15) . 2_645 ?
O4W Co2 O4 87.46(19) . 2_645 ?
O3W Co2 N1 87.18(18) . . ?
O1 Co2 N1 77.72(15) . . ?
O2W Co2 N1 105.72(16) . . ?
O4W Co2 N1 93.27(19) . . ?
O4 Co2 N1 162.79(15) 2_645 . ?
C1 O1 Co2 119.9(3) . . ?
C1 O2 Co1 137.2(4) . . ?
C4 O3 Co1 142.8(4) . . ?
C4 O4 Co2 131.3(3) . 2_655 ?
C5 N1 C2 105.8(4) . . ?
C5 N1 Co2 144.2(4) . . ?
C2 N1 Co2 109.3(3) . . ?
C5 N2 C3 109.3(4) . . ?
O2 C1 O1 121.5(5) . . ?
O2 C1 C2 122.7(5) . . ?
O1 C1 C2 115.8(4) . . ?
C3 C2 N1 109.6(4) . . ?
C3 C2 C1 133.6(5) . . ?
N1 C2 C1 116.7(4) . . ?
N2 C3 C2 105.0(4) . . ?
N2 C3 C4 119.1(4) . . ?
C2 C3 C4 135.8(5) . . ?
O4 C4 O3 124.1(5) . . ?
O4 C4 C3 116.1(5) . . ?
O3 C4 C3 119.8(4) . . ?
N1 C5 N2 110.2(4) . . ?
N1 C5 C6 126.8(5) . . ?
N2 C5 C6 123.0(5) . . ?
C7 C6 C11 118.9(5) . . ?
C7 C6 C5 120.2(5) . . ?
C11 C6 C5 120.9(5) . . ?
C8 C7 C6 120.1(5) . . ?
C7 C8 C9 121.7(5) . . ?
C8 C9 C10 117.8(5) . . ?
C8 C9 C12 120.6(5) . . ?
C10 C9 C12 121.6(5) . . ?
C11 C10 C9 121.2(6) . . ?
C10 C11 C6 120.3(5) . . ?
O6 C12 O5 125.2(6) . . ?
O6 C12 C9 117.2(5) . . ?
O5 C12 C9 117.6(5) . . ?

loop_
_geom_bond_atom_site_label_1
_geom_bond_atom_site_label_2
_geom_bond_distance
_geom_bond_site_symmetry_2
_geom_bond_publ_flag
Co1 O2 2.024(4) . ?
Co1 O2 2.024(4) 3_666 ?
Co1 O3 2.040(4) 3_666 ?
Co1 O3 2.040(4) . ?
Co1 O1W 2.114(5) . ?
Co1 O1W 2.114(5) 3_666 ?
Co2 O3W 2.037(5) . ?
Co2 O1 2.038(4) . ?
Co2 O2W 2.070(4) . ?
Co2 O4W 2.119(5) . ?
Co2 O4 2.166(4) 2_645 ?
Co2 N1 2.202(4) . ?
O1 C1 1.270(6) . ?
O2 C1 1.243(6) . ?
O3 C4 1.252(6) . ?
O4 C4 1.241(6) . ?
O5 C12 1.240(8) . ?
O6 C12 1.238(8) . ?
N1 C5 1.336(6) . ?
N1 C2 1.389(6) . ?
N2 C5 1.347(7) . ?
N2 C3 1.369(6) . ?
C1 C2 1.485(7) . ?
C2 C3 1.380(7) . ?
C3 C4 1.496(7) . ?
C5 C6 1.482(7) . ?
C6 C7 1.384(8) . ?
C6 C11 1.394(8) . ?
C7 C8 1.380(8) . ?
C8 C9 1.383(8) . ?
C9 C10 1.391(8) . ?
C9 C12 1.535(8) . ?
C10 C11 1.378(8) . ?
